data_7716538
loop_
_publ_author_name
'Xiao, Xiang'
'Shen, Kesheng'
'Jing, Xu'
'Duan, Chunying'

_publ_section_title
;
 A Ru-porphyrin metal-organic framework with Mn<sup>2+</sup> paddlewheel
 nodes for the selective oxidation of C(sp<sup>3</sup>)-H bonds.
;
_journal_issue 30
_journal_name_full 'Dalton transactions (Cambridge, England : 2003)'
_journal_page_first 12604
_journal_page_last 12609
_journal_paper_doi 10.1039/d4dt01332h
_journal_volume 53
_journal_year 2024
_chemical_formula_moiety 'C49 H30 Cl Mn2 N4 O11 Ru, 8[C3H7NO]'
_chemical_formula_sum 'C73 H86 Cl Mn2 N12 O19 Ru'
_chemical_formula_weight 1681.93
_space_group_crystal_system monoclinic
_space_group_IT_number 12
_space_group_name_Hall '-I 2y'
_space_group_name_H-M_alt 'I 1 2/m 1'
_atom_sites_solution_hydrogens mixed
_atom_sites_solution_primary iterative
_audit_creation_date 2024-06-10
_audit_creation_method
;
Olex2 1.5-beta
(compiled 2022.04.07 svn.rca3783a0 for OlexSys, GUI svn.r6498)
;
_audit_update_record
;
2024-06-10 deposited with the CCDC.	2024-06-27 downloaded from the CCDC.
;
_cell_angle_alpha 90
_cell_angle_beta 101.800(14)
_cell_angle_gamma 90
_cell_formula_units_Z 2
_cell_length_a 9.951(3)
_cell_length_b 23.683(5)
_cell_length_c 19.487(5)
_cell_measurement_reflns_used 9931
_cell_measurement_temperature 120.0
_cell_measurement_theta_max 25.04
_cell_measurement_theta_min 2.25
_cell_volume 4495(2)
_computing_cell_refinement 'SAINT V8.40A (Bruker, 2019)'
_computing_data_reduction 'SAINT V8.40A (Bruker, 2019)'
_computing_molecular_graphics 'Olex2 1.5-beta (Dolomanov et al., 2009)'
_computing_publication_material 'Olex2 1.5-beta (Dolomanov et al., 2009)'
_computing_structure_refinement 'SHELXL 2018/3 (Sheldrick, 2015)'
_computing_structure_solution 'olex2.solve 1.5 (Bourhis et al., 2015)'
_diffrn_ambient_temperature 120.15
_diffrn_measured_fraction_theta_full 0.997
_diffrn_measured_fraction_theta_max 0.997
_diffrn_measurement_device_type 'CCD area detector'
_diffrn_measurement_method 'phi and omega scans'
_diffrn_radiation_type MoK\a
_diffrn_radiation_wavelength 0.71073
_diffrn_reflns_av_R_equivalents 0.0833
_diffrn_reflns_av_unetI/netI 0.0312
_diffrn_reflns_Laue_measured_fraction_full 0.997
_diffrn_reflns_Laue_measured_fraction_max 0.997
_diffrn_reflns_limit_h_max 11
_diffrn_reflns_limit_h_min -11
_diffrn_reflns_limit_k_max 28
_diffrn_reflns_limit_k_min -28
_diffrn_reflns_limit_l_max 23
_diffrn_reflns_limit_l_min -23
_diffrn_reflns_number 65738
_diffrn_reflns_point_group_measured_fraction_full 0.997
_diffrn_reflns_point_group_measured_fraction_max 0.997
_diffrn_reflns_theta_full 25.023
_diffrn_reflns_theta_max 25.023
_diffrn_reflns_theta_min 2.261
_exptl_absorpt_coefficient_mu 0.538
_exptl_absorpt_correction_T_max 0.7450
_exptl_absorpt_correction_T_min 0.6694
_exptl_absorpt_correction_type multi-scan
_exptl_absorpt_process_details
;
SADABS-2016/2 (Bruker,2016/2) was used for absorption correction.
wR2(int) was 0.1087 before and 0.0861 after correction.
The Ratio of minimum to maximum transmission is 0.8985.
The \l/2 correction factor is Not present.
;
_exptl_crystal_colour 'dark violet'
_exptl_crystal_colour_modifier dark
_exptl_crystal_colour_primary violet
_exptl_crystal_density_diffrn 1.243
_exptl_crystal_description block
_exptl_crystal_F_000 1742
_exptl_crystal_size_max 0.2
_exptl_crystal_size_mid 0.18
_exptl_crystal_size_min 0.16
_refine_diff_density_max 1.802
_refine_diff_density_min -0.478
_refine_diff_density_rms 0.073
_refine_ls_extinction_method none
_refine_ls_goodness_of_fit_ref 1.046
_refine_ls_hydrogen_treatment constr
_refine_ls_matrix_type full
_refine_ls_number_parameters 188
_refine_ls_number_reflns 4066
_refine_ls_number_restraints 18
_refine_ls_restrained_S_all 1.057
_refine_ls_R_factor_all 0.0656
_refine_ls_R_factor_gt 0.0538
_refine_ls_shift/su_max 0.001
_refine_ls_shift/su_mean 0.000
_refine_ls_structure_factor_coef Fsqd
_refine_ls_weighting_details 'w=1/[\s^2^(Fo^2^)+(0.0795P)^2^+13.9648P] where P=(Fo^2^+2Fc^2^)/3'
_refine_ls_weighting_scheme calc
_refine_ls_wR_factor_gt 0.1533
_refine_ls_wR_factor_ref 0.1644
_reflns_Friedel_coverage 0.000
_reflns_number_gt 3184
_reflns_number_total 4066
_reflns_threshold_expression 'I > 2\s(I)'
_cod_data_source_file d4dt01332h2.cif
_cod_data_source_block 1
_cod_depositor_comments 'Adding full bibliography for 7716538.cif.'
_cod_database_code 7716538
_shelx_shelxl_version_number 2018/3
_shelx_space_group_comment
;
The symmetry employed for this shelxl refinement is uniquely defined
by the following loop, which should always be used as a source of
symmetry information in preference to the above space-group names.
They are only intended as comments.
;
_shelx_estimated_absorpt_t_max 0.919
_shelx_estimated_absorpt_t_min 0.900
_olex2_refinement_description
;
1. Shared sites
{C11, O2}
2. Uiso/Uaniso restraints and constraints
O5 \\sim Cl1: within 2A with sigma of 0.01 and sigma for terminal atoms of
0.002 within 2A
Uanis(O5) \\sim Ueq: with sigma of 0.005 and sigma for terminal atoms of 0.01
Uanis(Cl1) \\sim Ueq, Uanis(O5) \\sim Ueq: with sigma of 0.01 and sigma for
terminal atoms of 0.02
Uanis(C11) = Uanis(O2)
3. Others
 Fixed Sof: O5(0.25) H5A(0.25) H5B(0.25) C11(0.25) O6(0.25) O2(0.25) H2A(0.5)
 H2B(0.5) Cl1(0.25)
4.a Riding coordinates:
 O5(H5A,H5B)
4.b Rotating group:
 O2(H2A,H2B)
4.c Aromatic/amide H refined with riding coordinates:
 C18(H18), C14(H14), C9(H9), C8(H8), C15(H15), C17(H17), C4(H4), C3(H3)
;
_smtbx_masks_special_details
;
A solvent mask was calculated and 647 electrons were 
found in a volume of 2808\%A^3^ in 1 void per unit cell. 
This is consistent with the presence of 
8[C3H7NO] per formula unit 
which account for 640 electrons 
per unit cell.
;
_olex2_submission_special_instructions 'No special instructions were received'

loop_
_space_group_symop_operation_xyz
'x, y, z'
'-x, y, -z'
'x+1/2, y+1/2, z+1/2'
'-x+1/2, y+1/2, -z+1/2'
'-x, -y, -z'
'x, -y, z'
'-x+1/2, -y+1/2, -z+1/2'
'x+1/2, -y+1/2, z+1/2'

loop_
_atom_site_label
_atom_site_type_symbol
_atom_site_fract_x
_atom_site_fract_y
_atom_site_fract_z
_atom_site_U_iso_or_equiv
_atom_site_adp_type
_atom_site_occupancy
_atom_site_site_symmetry_order
_atom_site_calc_flag
_atom_site_refinement_flags_posn
_atom_site_refinement_flags_adp
_atom_site_refinement_flags_occupancy
_atom_site_disorder_assembly
_atom_site_disorder_group
Ru1 Ru 1.000000 0.500000 0.500000 0.0524(2) Uani 1 4 d S T P . .
Mn1 Mn 0.34772(8) 0.500000 0.95507(4) 0.0356(2) Uani 1 2 d S T P . .
O5 O 0.1280(16) 0.500000 0.8924(9) 0.0853(19) Uani 0.5 2 d S TU P A 3
H5A H 0.052486 0.500000 0.908305 0.128 Uiso 0.5 2 d R U P A 3
H5B H 0.100826 0.500000 0.847015 0.128 Uiso 0.5 2 d R U P A 3
O3 O 0.6507(6) 0.500000 0.9362(2) 0.0771(14) Uani 1 2 d S T P A .
O1 O 1.1066(4) 0.91319(13) 0.53459(18) 0.0760(10) Uani 1 1 d . . . . .
N1 N 0.9253(4) 0.56125(13) 0.55684(17) 0.0492(8) Uani 1 1 d . . . . .
O4 O 0.4399(5) 0.500000 0.8665(2) 0.0711(13) Uani 1 2 d S T P A .
C11 C 1.1760(6) 0.500000 0.5681(3) 0.0565(13) Uani 0.5 2 d S T P B 1
C13 C 0.7603(7) 0.500000 0.6975(3) 0.0516(14) Uani 1 2 d S T P . .
C16 C 0.6361(6) 0.500000 0.8138(3) 0.0500(14) Uani 1 2 d S T P A .
C19 C 0.5662(8) 0.500000 0.8766(3) 0.0591(17) Uani 1 2 d S T P . .
C10 C 0.8597(4) 0.55298(16) 0.6115(2) 0.0499(10) Uani 1 1 d . . . . .
C2 C 1.000000 0.8258(2) 0.500000 0.0590(16) Uani 1 2 d S T P . .
C5 C 1.000000 0.7086(2) 0.500000 0.0554(15) Uani 1 2 d S T P . .
C12 C 0.8276(6) 0.500000 0.6364(3) 0.0474(13) Uani 1 2 d S T P . .
C1 C 1.000000 0.8890(3) 0.500000 0.0632(18) Uani 1 2 d S T P . .
C18 C 0.8362(7) 0.500000 0.7642(3) 0.071(2) Uani 1 2 d S T P A .
H18 H 0.933532 0.500000 0.771149 0.086 Uiso 1 2 calc R U P . .
C6 C 1.000000 0.6458(2) 0.500000 0.0564(15) Uani 1 2 d S T P . .
C7 C 0.9366(5) 0.61871(16) 0.5490(2) 0.0524(10) Uani 1 1 d . . . . .
C14 C 0.6166(7) 0.500000 0.6886(3) 0.0659(19) Uani 1 2 d S T P A .
H14 H 0.561117 0.500000 0.642675 0.079 Uiso 1 2 calc R U P . .
C9 C 0.8268(5) 0.60630(17) 0.6381(2) 0.0617(12) Uani 1 1 d . . . . .
H9 H 0.780655 0.612333 0.675636 0.074 Uiso 1 1 calc R U . . .
C8 C 0.8735(5) 0.64632(18) 0.6001(2) 0.0652(13) Uani 1 1 d . . . . .
H8 H 0.866164 0.685950 0.605957 0.078 Uiso 1 1 calc R U . . .
C15 C 0.5556(7) 0.500000 0.7462(3) 0.073(2) Uani 1 2 d S T P . .
H15 H 0.458305 0.500000 0.739734 0.088 Uiso 1 2 calc R U P A .
C17 C 0.7747(7) 0.500000 0.8224(3) 0.077(2) Uani 1 2 d S T P . .
H17 H 0.830186 0.500000 0.868286 0.092 Uiso 1 2 calc R U P A .
C4 C 1.1140(6) 0.7383(2) 0.5349(3) 0.0717(14) Uani 1 1 d . . . . .
H4 H 1.193183 0.718791 0.558845 0.086 Uiso 1 1 calc R U . . .
C3 C 1.1110(6) 0.7964(2) 0.5344(3) 0.0766(14) Uani 1 1 d . . . . .
H3 H 1.188730 0.816646 0.558704 0.092 Uiso 1 1 calc R U . . .
O6 O 1.2860(10) 0.500000 0.6107(5) 0.073(3) Uani 0.5 2 d S T P B 1
O2 O 1.1760(6) 0.500000 0.5681(3) 0.0565(13) Uani 0.5 2 d S T P B 2
H2A H 1.194660 0.480510 0.606473 0.085 Uiso 0.5 1 d R U P B 2
H2B H 1.245159 0.519810 0.565089 0.085 Uiso 0.5 1 d R U P B 2
Cl1 Cl 0.1063(5) 0.500000 0.9147(3) 0.0845(14) Uani 0.5 2 d S TU P A 4

loop_
_atom_site_aniso_label
_atom_site_aniso_U_11
_atom_site_aniso_U_22
_atom_site_aniso_U_33
_atom_site_aniso_U_23
_atom_site_aniso_U_13
_atom_site_aniso_U_12
Ru1 0.0876(5) 0.0272(3) 0.0560(4) 0.000 0.0467(4) 0.000
Mn1 0.0417(4) 0.0315(4) 0.0366(4) 0.000 0.0151(3) 0.000
O5 0.023(3) 0.146(3) 0.083(4) 0.000 0.000(3) 0.000
O3 0.119(4) 0.075(3) 0.049(3) 0.000 0.045(3) 0.000
O1 0.118(3) 0.0321(16) 0.083(2) -0.0051(15) 0.033(2) -0.0054(17)
N1 0.071(2) 0.0319(16) 0.0544(19) 0.0035(14) 0.0349(17) -0.0005(15)
O4 0.080(3) 0.079(3) 0.069(3) 0.000 0.052(3) 0.000
C11 0.069(3) 0.047(3) 0.060(3) 0.000 0.027(3) 0.000
C13 0.075(4) 0.040(3) 0.049(3) 0.000 0.036(3) 0.000
C16 0.069(4) 0.043(3) 0.045(3) 0.000 0.029(3) 0.000
C19 0.102(6) 0.046(3) 0.037(3) 0.000 0.032(3) 0.000
C10 0.072(3) 0.041(2) 0.046(2) -0.0019(17) 0.032(2) 0.0027(19)
C2 0.095(5) 0.033(3) 0.055(3) 0.000 0.029(3) 0.000
C5 0.084(4) 0.031(3) 0.062(4) 0.000 0.041(3) 0.000
C12 0.060(3) 0.045(3) 0.043(3) 0.000 0.024(3) 0.000
C1 0.106(6) 0.040(3) 0.055(4) 0.000 0.041(4) 0.000
C18 0.046(4) 0.115(6) 0.058(4) 0.000 0.022(3) 0.000
C6 0.082(4) 0.033(3) 0.065(4) 0.000 0.040(3) 0.000
C7 0.077(3) 0.0317(19) 0.057(2) -0.0040(17) 0.034(2) 0.0022(19)
C14 0.056(4) 0.109(6) 0.034(3) 0.000 0.011(3) 0.000
C9 0.090(3) 0.042(2) 0.067(3) -0.0049(19) 0.048(3) -0.001(2)
C8 0.104(4) 0.034(2) 0.071(3) -0.003(2) 0.049(3) 0.009(2)
C15 0.061(4) 0.115(6) 0.051(4) 0.000 0.028(3) 0.000
C17 0.061(4) 0.128(7) 0.040(3) 0.000 0.007(3) 0.000
C4 0.085(3) 0.038(2) 0.092(4) 0.002(2) 0.018(3) 0.004(2)
C3 0.093(4) 0.042(3) 0.092(4) -0.007(2) 0.013(3) -0.006(3)
O6 0.059(6) 0.092(7) 0.067(6) 0.000 0.013(5) 0.000
O2 0.069(3) 0.047(3) 0.060(3) 0.000 0.027(3) 0.000
Cl1 0.0225(18) 0.145(3) 0.083(4) 0.000 0.0028(17) 0.000

loop_
_atom_type_symbol
_atom_type_description
_atom_type_scat_dispersion_real
_atom_type_scat_dispersion_imag
_atom_type_scat_source
C C 0.0033 0.0016 'International Tables Vol C Tables 4.2.6.8 and 6.1.1.4'
H H 0.0000 0.0000 'International Tables Vol C Tables 4.2.6.8 and 6.1.1.4'
Cl Cl 0.1484 0.1585 'International Tables Vol C Tables 4.2.6.8 and 6.1.1.4'
Mn Mn 0.3368 0.7283 'International Tables Vol C Tables 4.2.6.8 and 6.1.1.4'
N N 0.0061 0.0033 'International Tables Vol C Tables 4.2.6.8 and 6.1.1.4'
O O 0.0106 0.0060 'International Tables Vol C Tables 4.2.6.8 and 6.1.1.4'
Ru Ru -1.2594 0.8363 'International Tables Vol C Tables 4.2.6.8 and 6.1.1.4'

loop_
_geom_angle_atom_site_label_1
_geom_angle_atom_site_label_2
_geom_angle_atom_site_label_3
_geom_angle
_geom_angle_site_symmetry_1
_geom_angle_site_symmetry_3
_geom_angle_publ_flag
N1 Ru1 N1 90.16(17) 5_766 6_565 ?
N1 Ru1 N1 89.84(17) 5_766 2_756 ?
N1 Ru1 N1 180.00(12) 6_565 2_756 ?
N1 Ru1 N1 90.16(17) 2_756 . ?
N1 Ru1 N1 180.00(15) 5_766 . ?
N1 Ru1 N1 89.84(17) 6_565 . ?
C11 Ru1 N1 90.37(14) . 6_565 ?
C11 Ru1 N1 89.63(14) . 2_756 ?
C11 Ru1 N1 90.37(14) 5_766 5_766 ?
C11 Ru1 N1 89.63(14) . 5_766 ?
C11 Ru1 N1 90.37(14) . . ?
C11 Ru1 N1 89.63(14) 5_766 6_565 ?
C11 Ru1 N1 90.37(14) 5_766 2_756 ?
C11 Ru1 N1 89.63(14) 5_766 . ?
C11 Ru1 C11 180.0 . 5_766 ?
O2 Ru1 N1 90.37(14) . . ?
O3 Mn1 Mn1 68.71(16) 5_667 5_667 ?
O3 Mn1 O5 110.3(4) 5_667 . ?
O3 Mn1 Cl1 97.6(2) 5_667 . ?
O1 Mn1 Mn1 77.53(11) 7_666 5_667 ?
O1 Mn1 Mn1 77.53(11) 4_646 5_667 ?
O1 Mn1 O5 102.49(11) 4_646 . ?
O1 Mn1 O5 102.49(11) 7_666 . ?
O1 Mn1 O3 86.96(10) 7_666 5_667 ?
O1 Mn1 O3 86.96(10) 4_646 5_667 ?
O1 Mn1 O1 154.9(2) 7_666 4_646 ?
O1 Mn1 O4 87.53(10) 7_666 . ?
O1 Mn1 O4 87.53(10) 4_646 . ?
O1 Mn1 Cl1 102.48(11) 7_666 . ?
O1 Mn1 Cl1 102.48(11) 4_646 . ?
O4 Mn1 Mn1 85.74(16) . 5_667 ?
O4 Mn1 O5 95.2(4) . . ?
O4 Mn1 O3 154.5(2) . 5_667 ?
O4 Mn1 Cl1 108.0(2) . . ?
Mn1 O5 H5A 127.9 . . ?
Mn1 O5 H5B 127.6 . . ?
H5A O5 H5B 104.5 . . ?
C19 O3 Mn1 140.6(5) . 5_667 ?
C1 O1 Mn1 129.2(4) . 7_666 ?
C10 N1 Ru1 126.8(3) . . ?
C10 N1 C7 106.8(3) . . ?
C7 N1 Ru1 126.3(2) . . ?
C19 O4 Mn1 117.9(4) . . ?
Ru1 C11 H2A 125.9(11) . 6_565 ?
Ru1 C11 H2B 125.2(10) . 6_565 ?
O6 C11 Ru1 180.0(6) . . ?
O6 C11 H2A 54.1(11) . 6_565 ?
O6 C11 H2B 54.7(10) . 6_565 ?
H2A C11 H2B 108.9 6_565 6_565 ?
C18 C13 C12 120.8(6) . . ?
C18 C13 C14 118.1(5) . . ?
C14 C13 C12 121.1(6) . . ?
C15 C16 C19 119.3(6) . . ?
C17 C16 C19 121.3(6) . . ?
C17 C16 C15 119.4(5) . . ?
O3 C19 C16 113.8(7) . . ?
O4 C19 O3 127.0(6) . . ?
O4 C19 C16 119.2(6) . . ?
N1 C10 C12 125.0(4) . . ?
N1 C10 C9 109.6(3) . . ?
C12 C10 C9 125.4(4) . . ?
C3 C2 C1 120.7(3) . . ?
C3 C2 C1 120.7(3) 2_756 . ?
C3 C2 C3 118.6(6) . 2_756 ?
C4 C5 C6 120.4(3) 2_756 . ?
C4 C5 C6 120.4(3) . . ?
C4 C5 C4 119.1(6) 2_756 . ?
C10 C12 C13 116.7(2) 6_565 . ?
C10 C12 C13 116.7(2) . . ?
C10 C12 C10 126.5(5) 6_565 . ?
O1 C1 O1 126.4(6) . 2_756 ?
O1 C1 C2 116.8(3) 2_756 . ?
O1 C1 C2 116.8(3) . . ?
C13 C18 H18 119.2 . . ?
C13 C18 C17 121.7(6) . . ?
C17 C18 H18 119.2 . . ?
C7 C6 C5 117.2(3) . . ?
C7 C6 C5 117.2(3) 2_756 . ?
C7 C6 C7 125.6(5) 2_756 . ?
N1 C7 C6 125.8(4) . . ?
N1 C7 C8 108.4(3) . . ?
C6 C7 C8 125.8(4) . . ?
C13 C14 H14 119.9 . . ?
C15 C14 C13 120.3(6) . . ?
C15 C14 H14 119.9 . . ?
C10 C9 H9 126.5 . . ?
C8 C9 C10 107.0(4) . . ?
C8 C9 H9 126.5 . . ?
C7 C8 H8 126.0 . . ?
C9 C8 C7 108.1(4) . . ?
C9 C8 H8 126.0 . . ?
C16 C15 H15 119.9 . . ?
C14 C15 C16 120.3(6) . . ?
C14 C15 H15 119.9 . . ?
C16 C17 C18 120.3(6) . . ?
C16 C17 H17 119.9 . . ?
C18 C17 H17 119.9 . . ?
C5 C4 H4 120.4 . . ?
C3 C4 C5 119.2(5) . . ?
C3 C4 H4 120.4 . . ?
C2 C3 C4 121.9(5) . . ?
C2 C3 H3 119.0 . . ?
C4 C3 H3 119.0 . . ?
C11 O6 H2A 44(2) . 6_565 ?
C11 O6 H2B 43(4) . 6_565 ?
H2A O6 H2B 86.9 6_565 6_565 ?
Ru1 O2 H2A 125.9(11) . 6_565 ?
Ru1 O2 H2A 125.9 . . ?
Ru1 O2 H2B 125.2(10) . 6_565 ?
Ru1 O2 H2B 125.2 . . ?
H2A O2 H2B 74.4 . 6_565 ?
H2A O2 H2B 108.9 . . ?
H2A O2 H2B 108.9 6_565 6_565 ?
H2B O2 H2B 67.5 . 6_565 ?

loop_
_geom_bond_atom_site_label_1
_geom_bond_atom_site_label_2
_geom_bond_distance
_geom_bond_site_symmetry_2
_geom_bond_publ_flag
Ru1 N1 2.054(3) . ?
Ru1 N1 2.054(3) 6_565 ?
Ru1 N1 2.054(3) 5_766 ?
Ru1 N1 2.054(3) 2_756 ?
Ru1 C11 1.970(6) . ?
Ru1 C11 1.970(6) 5_766 ?
Ru1 O2 1.970(6) . ?
Mn1 Mn1 3.1751(18) 5_667 ?
Mn1 O5 2.276(17) . ?
Mn1 O3 2.116(4) 5_667 ?
Mn1 O1 2.106(3) 7_666 ?
Mn1 O1 2.106(3) 4_646 ?
Mn1 O4 2.114(4) . ?
Mn1 Cl1 2.370(5) . ?
O5 H5A 0.8700 . ?
O5 H5B 0.8701 . ?
O3 C19 1.287(8) . ?
O1 C1 1.271(4) . ?
N1 C10 1.374(5) . ?
N1 C7 1.376(5) . ?
O4 C19 1.232(8) . ?
C11 O6 1.231(10) . ?
C11 H2A 0.87(4) 6_565 ?
C11 H2B 0.84(8) 6_565 ?
C13 C12 1.481(7) . ?
C13 C18 1.362(9) . ?
C13 C14 1.405(9) . ?
C16 C19 1.527(8) . ?
C16 C15 1.395(9) . ?
C16 C17 1.355(9) . ?
C10 C12 1.405(5) . ?
C10 C9 1.428(5) . ?
C2 C1 1.497(8) . ?
C2 C3 1.359(6) . ?
C2 C3 1.359(6) 2_756 ?
C5 C6 1.489(8) . ?
C5 C4 1.389(6) 2_756 ?
C5 C4 1.389(6) . ?
C18 H18 0.9500 . ?
C18 C17 1.396(8) . ?
C6 C7 1.403(5) 2_756 ?
C6 C7 1.403(5) . ?
C7 C8 1.438(5) . ?
C14 H14 0.9500 . ?
C14 C15 1.381(8) . ?
C9 H9 0.9500 . ?
C9 C8 1.343(6) . ?
C8 H8 0.9500 . ?
C15 H15 0.9500 . ?
C17 H17 0.9500 . ?
C4 H4 0.9500 . ?
C4 C3 1.376(7) . ?
C3 H3 0.9500 . ?
O6 H2A 1.008(12) 6_565 ?
O6 H2B 1.01(2) 6_565 ?
O2 H2A 0.8652 . ?
O2 H2A 0.87(4) 6_565 ?
O2 H2B 0.84(8) 6_565 ?
O2 H2B 0.8446 . ?

loop_
_geom_torsion_atom_site_label_1
_geom_torsion_atom_site_label_2
_geom_torsion_atom_site_label_3
_geom_torsion_atom_site_label_4
_geom_torsion
_geom_torsion_site_symmetry_1
_geom_torsion_site_symmetry_2
_geom_torsion_site_symmetry_3
_geom_torsion_site_symmetry_4
_geom_torsion_publ_flag
Ru1 N1 C10 C12 -2.6(7) . . . . ?
Ru1 N1 C10 C9 178.6(3) . . . . ?
Ru1 N1 C7 C6 0.8(6) . . . . ?
Ru1 N1 C7 C8 -178.6(3) . . . . ?
Mn1 O3 C19 O4 0.000(7) 5_667 . . . ?
Mn1 O3 C19 C16 180.000(4) 5_667 . . . ?
Mn1 O1 C1 O1 -2.81(17) 7_666 . . 2_756 ?
Mn1 O1 C1 C2 177.19(17) 7_666 . . . ?
Mn1 O4 C19 O3 0.000(5) . . . . ?
Mn1 O4 C19 C16 180.000(3) . . . . ?
N1 C10 C12 C13 178.1(5) . . . . ?
N1 C10 C12 C10 1.9(10) . . . 6_565 ?
N1 C10 C9 C8 -0.6(6) . . . . ?
N1 C7 C8 C9 0.6(6) . . . . ?
C13 C18 C17 C16 0.000(4) . . . . ?
C13 C14 C15 C16 0.000(4) . . . . ?
C19 C16 C15 C14 180.000(3) . . . . ?
C19 C16 C17 C18 180.000(3) . . . . ?
C10 N1 C7 C6 178.5(4) . . . . ?
C10 N1 C7 C8 -1.0(5) . . . . ?
C10 C9 C8 C7 0.0(6) . . . . ?
C5 C6 C7 N1 179.5(3) . . . . ?
C5 C6 C7 C8 -1.1(5) . . . . ?
C5 C4 C3 C2 -0.7(8) . . . . ?
C12 C13 C18 C17 180.000(3) . . . . ?
C12 C13 C14 C15 180.000(3) . . . . ?
C12 C10 C9 C8 -179.4(5) . . . . ?
C1 C2 C3 C4 -179.6(4) . . . . ?
C18 C13 C12 C10 -88.3(5) . . . . ?
C18 C13 C12 C10 88.3(5) . . . 6_565 ?
C18 C13 C14 C15 0.000(4) . . . . ?
C6 C5 C4 C3 -179.7(4) . . . . ?
C6 C7 C8 C9 -178.8(4) . . . . ?
C7 N1 C10 C12 179.8(5) . . . . ?
C7 N1 C10 C9 0.9(5) . . . . ?
C7 C6 C7 N1 -0.5(3) 2_756 . . . ?
C7 C6 C7 C8 178.9(5) 2_756 . . . ?
C14 C13 C12 C10 -91.7(5) . . . 6_565 ?
C14 C13 C12 C10 91.7(5) . . . . ?
C14 C13 C18 C17 0.000(4) . . . . ?
C9 C10 C12 C13 -3.2(8) . . . . ?
C9 C10 C12 C10 -179.5(4) . . . 6_565 ?
C15 C16 C19 O3 180.000(4) . . . . ?
C15 C16 C19 O4 0.000(4) . . . . ?
C15 C16 C17 C18 0.000(4) . . . . ?
C17 C16 C19 O3 0.000(4) . . . . ?
C17 C16 C19 O4 180.000(4) . . . . ?
C17 C16 C15 C14 0.000(4) . . . . ?
C4 C5 C6 C7 97.7(3) . . . . ?
C4 C5 C6 C7 -82.3(3) 2_756 . . . ?
C4 C5 C6 C7 -82.3(3) . . . 2_756 ?
C4 C5 C6 C7 97.7(3) 2_756 . . 2_756 ?
C4 C5 C4 C3 0.3(4) 2_756 . . . ?
C3 C2 C1 O1 -1.5(3) . . . . ?
C3 C2 C1 O1 178.5(3) . . . 2_756 ?
C3 C2 C1 O1 178.5(3) 2_756 . . . ?
C3 C2 C1 O1 -1.5(3) 2_756 . . 2_756 ?
C3 C2 C3 C4 0.4(4) 2_756 . . . ?

loop_
_smtbx_masks_void_nr
_smtbx_masks_void_average_x
_smtbx_masks_void_average_y
_smtbx_masks_void_average_z
_smtbx_masks_void_volume
_smtbx_masks_void_count_electrons
_smtbx_masks_void_content
1 0.373 -0.371 -0.430 2807.6 646.6 '16 DMF'
